data_7218826
loop_
_publ_author_name
'Yan, Chao Guo'
'Yang, Fan'
'Zhang, Li-Juan'

_publ_section_title
;
 Four-component reaction of N-alkylimidazoles (N-alkylbenzimidazoles),
 but-2-ynedioate, N-alkylisatins and malononitrile
;
_journal_name_full 'RSC Adv.'
_journal_paper_doi 10.1039/C4RA12278J
_journal_year 2014
_chemical_formula_moiety 'C35 H31 N5 O5'
_chemical_formula_sum 'C35 H31 N5 O5'
_chemical_formula_weight 601.65
_chemical_name_systematic
; 
 ? 
;
_space_group_IT_number 2
_symmetry_cell_setting triclinic
_symmetry_space_group_name_Hall '-P 1'
_symmetry_space_group_name_H-M 'P -1'
_atom_sites_solution_hydrogens geom
_atom_sites_solution_primary direct
_atom_sites_solution_secondary difmap
_audit_creation_method SHELXL-97
_cell_angle_alpha 80.988(4)
_cell_angle_beta 87.927(4)
_cell_angle_gamma 73.376(4)
_cell_formula_units_Z 2
_cell_length_a 9.8164(8)
_cell_length_b 11.7401(10)
_cell_length_c 14.2385(13)
_cell_measurement_reflns_used 4723
_cell_measurement_temperature 296(2)
_cell_measurement_theta_max 22.72
_cell_measurement_theta_min 2.41
_cell_volume 1552.9(2)
_computing_cell_refinement 'Bruker SMART'
_computing_data_collection 'Bruker SMART'
_computing_data_reduction 'Bruker SAINT'
_computing_molecular_graphics 'Bruker SHELXTL'
_computing_publication_material 'Bruker SHELXTL'
_computing_structure_refinement 'SHELXL-97 (Sheldrick, 1997)'
_computing_structure_solution 'SHELXS-97 (Sheldrick, 1990)'
_diffrn_ambient_temperature 296(2)
_diffrn_measured_fraction_theta_full 0.992
_diffrn_measured_fraction_theta_max 0.992
_diffrn_measurement_device_type 'CCD area detector'
_diffrn_measurement_method 'phi and omega scans'
_diffrn_radiation_monochromator graphite
_diffrn_radiation_source 'fine-focus sealed tube'
_diffrn_radiation_type MoK\a
_diffrn_radiation_wavelength 0.71073
_diffrn_reflns_av_R_equivalents 0.0963
_diffrn_reflns_av_sigmaI/netI 0.1326
_diffrn_reflns_limit_h_max 12
_diffrn_reflns_limit_h_min -12
_diffrn_reflns_limit_k_max 15
_diffrn_reflns_limit_k_min -15
_diffrn_reflns_limit_l_max 18
_diffrn_reflns_limit_l_min -18
_diffrn_reflns_number 31455
_diffrn_reflns_theta_full 27.56
_diffrn_reflns_theta_max 27.56
_diffrn_reflns_theta_min 1.83
_exptl_absorpt_coefficient_mu 0.088
_exptl_absorpt_correction_T_max 0.977
_exptl_absorpt_correction_T_min 0.969
_exptl_absorpt_correction_type multi-scan
_exptl_absorpt_process_details sadabs
_exptl_crystal_colour yellow
_exptl_crystal_density_diffrn 1.287
_exptl_crystal_density_method 'not measured'
_exptl_crystal_description block
_exptl_crystal_F_000 632
_exptl_crystal_size_max 0.36
_exptl_crystal_size_mid 0.34
_exptl_crystal_size_min 0.26
_refine_diff_density_max 0.430
_refine_diff_density_min -0.196
_refine_diff_density_rms 0.046
_refine_ls_extinction_method none
_refine_ls_goodness_of_fit_ref 1.009
_refine_ls_hydrogen_treatment constr
_refine_ls_matrix_type full
_refine_ls_number_parameters 409
_refine_ls_number_reflns 7117
_refine_ls_number_restraints 0
_refine_ls_restrained_S_all 1.009
_refine_ls_R_factor_all 0.1994
_refine_ls_R_factor_gt 0.0695
_refine_ls_shift/su_max 0.000
_refine_ls_shift/su_mean 0.000
_refine_ls_structure_factor_coef Fsqd
_refine_ls_weighting_details 'calc w=1/[\s^2^(Fo^2^)+(0.0665P)^2^+0.3193P] where P=(Fo^2^+2Fc^2^)/3'
_refine_ls_weighting_scheme calc
_refine_ls_wR_factor_gt 0.1338
_refine_ls_wR_factor_ref 0.1709
_reflns_number_gt 3153
_reflns_number_total 7173
_reflns_threshold_expression >2sigma(I)
_cod_data_source_file c4ra12278j2.cif
_cod_data_source_block 2d'
_cod_database_code 7218826

loop_
_symmetry_equiv_pos_as_xyz
'x, y, z'
'-x, -y, -z'

loop_
_atom_site_label
_atom_site_type_symbol
_atom_site_fract_x
_atom_site_fract_y
_atom_site_fract_z
_atom_site_U_iso_or_equiv
_atom_site_adp_type
_atom_site_occupancy
_atom_site_symmetry_multiplicity
_atom_site_calc_flag
_atom_site_refinement_flags
C1 C 0.1845(3) 0.1593(3) 0.4525(2) 0.0564(9) Uani 1 1 d .
H1 H 0.1307 0.1873 0.5036 0.068 Uiso 1 1 calc R
C2 C 0.1803(4) 0.0528(3) 0.4251(3) 0.0785(11) Uani 1 1 d .
H2 H 0.1233 0.0090 0.4579 0.094 Uiso 1 1 calc R
C3 C 0.2590(4) 0.0112(3) 0.3504(3) 0.0791(11) Uani 1 1 d .
H3 H 0.2555 -0.0607 0.3324 0.095 Uiso 1 1 calc R
C4 C 0.3426(4) 0.0742(3) 0.3023(2) 0.0673(10) Uani 1 1 d .
H4 H 0.3965 0.0453 0.2515 0.081 Uiso 1 1 calc R
C5 C 0.3477(3) 0.1810(3) 0.3287(2) 0.0520(8) Uani 1 1 d .
H5 H 0.4049 0.2241 0.2953 0.062 Uiso 1 1 calc R
C6 C 0.2693(3) 0.2243(2) 0.40357(19) 0.0396(7) Uani 1 1 d .
C7 C 0.2724(3) 0.3404(2) 0.43591(19) 0.0439(7) Uani 1 1 d .
H7A H 0.1763 0.3937 0.4339 0.053 Uiso 1 1 calc R
H7B H 0.3051 0.3227 0.5015 0.053 Uiso 1 1 calc R
C8 C 0.3067(3) 0.5277(2) 0.33681(18) 0.0341(6) Uani 1 1 d .
H8 H 0.2470 0.5725 0.3831 0.041 Uiso 1 1 calc R
N2 N 0.4363(2) 0.56804(18) 0.31935(14) 0.0316(5) Uani 1 1 d .
C9 C 0.5524(3) 0.4810(2) 0.36994(17) 0.0334(6) Uani 1 1 d .
C10 C 0.6899(3) 0.4815(2) 0.38572(18) 0.0393(7) Uani 1 1 d .
H10 H 0.7218 0.5474 0.3615 0.047 Uiso 1 1 calc R
C11 C 0.7791(3) 0.3800(3) 0.43912(19) 0.0462(8) Uani 1 1 d .
H11 H 0.8726 0.3778 0.4504 0.055 Uiso 1 1 calc R
C12 C 0.7315(3) 0.2834(3) 0.4753(2) 0.0522(8) Uani 1 1 d .
H12 H 0.7934 0.2167 0.5110 0.063 Uiso 1 1 calc R
C13 C 0.5922(3) 0.2828(3) 0.4599(2) 0.0481(8) Uani 1 1 d .
H13 H 0.5600 0.2172 0.4848 0.058 Uiso 1 1 calc R
C14 C 0.5045(3) 0.3824(2) 0.40654(18) 0.0371(7) Uani 1 1 d .
C15 C 0.4343(3) 0.6656(2) 0.25422(18) 0.0318(6) Uani 1 1 d .
C16 C 0.5717(3) 0.6998(3) 0.2426(2) 0.0407(7) Uani 1 1 d .
C17 C 0.6983(4) 0.8242(3) 0.2891(3) 0.0864(12) Uani 1 1 d .
H17A H 0.7832 0.7596 0.3056 0.130 Uiso 1 1 calc R
H17B H 0.6892 0.8836 0.3299 0.130 Uiso 1 1 calc R
H17C H 0.7036 0.8601 0.2241 0.130 Uiso 1 1 calc R
C18 C 0.3201(3) 0.7288(2) 0.19884(18) 0.0345(6) Uani 1 1 d .
C19 C 0.3240(3) 0.8411(3) 0.1380(2) 0.0450(7) Uani 1 1 d .
C20 C 0.1925(5) 1.0154(3) 0.0413(3) 0.1204(17) Uani 1 1 d .
H20A H 0.2361 1.0629 0.0725 0.181 Uiso 1 1 calc R
H20B H 0.0958 1.0599 0.0251 0.181 Uiso 1 1 calc R
H20C H 0.2439 0.9963 -0.0156 0.181 Uiso 1 1 calc R
C21 C 0.1849(3) 0.6882(2) 0.20674(19) 0.0366(7) Uani 1 1 d .
C22 C 0.0884(3) 0.7597(3) 0.2737(2) 0.0434(7) Uani 1 1 d .
C23 C 0.1095(3) 0.7089(2) 0.1145(2) 0.0484(8) Uani 1 1 d .
C24 C 0.0805(3) 0.5170(2) 0.2598(2) 0.0399(7) Uani 1 1 d .
C25 C 0.2233(3) 0.5483(2) 0.24438(18) 0.0329(6) Uani 1 1 d .
C26 C 0.2942(3) 0.4735(2) 0.17059(17) 0.0339(6) Uani 1 1 d .
C27 C 0.4290(3) 0.4497(2) 0.13198(18) 0.0427(7) Uani 1 1 d .
H27 H 0.4948 0.4858 0.1500 0.051 Uiso 1 1 calc R
C28 C 0.4642(3) 0.3709(3) 0.0659(2) 0.0511(8) Uani 1 1 d .
H28 H 0.5548 0.3537 0.0400 0.061 Uiso 1 1 calc R
C29 C 0.3669(4) 0.3177(3) 0.0381(2) 0.0550(9) Uani 1 1 d .
H29 H 0.3927 0.2659 -0.0067 0.066 Uiso 1 1 calc R
C30 C 0.2318(3) 0.3403(3) 0.0759(2) 0.0488(8) Uani 1 1 d .
H30 H 0.1658 0.3052 0.0568 0.059 Uiso 1 1 calc R
C31 C 0.1985(3) 0.4167(2) 0.14267(19) 0.0397(7) Uani 1 1 d .
C32 C -0.0555(3) 0.4099(3) 0.1793(2) 0.0485(8) Uani 1 1 d .
H32A H -0.0732 0.4209 0.1115 0.058 Uiso 1 1 calc R
H32B H -0.1363 0.4626 0.2071 0.058 Uiso 1 1 calc R
C33 C -0.0454(3) 0.2814(3) 0.2208(2) 0.0542(8) Uani 1 1 d .
H33A H -0.0262 0.2691 0.2885 0.065 Uiso 1 1 calc R
H33B H 0.0329 0.2278 0.1917 0.065 Uiso 1 1 calc R
C34 C -0.1825(3) 0.2512(3) 0.2043(3) 0.0704(10) Uani 1 1 d .
H34A H -0.2598 0.3040 0.2349 0.085 Uiso 1 1 calc R
H34B H -0.2030 0.2670 0.1366 0.085 Uiso 1 1 calc R
C35 C -0.1779(5) 0.1225(4) 0.2413(4) 0.1249(18) Uani 1 1 d .
H35A H -0.1019 0.0695 0.2113 0.187 Uiso 1 1 calc R
H35B H -0.2666 0.1092 0.2274 0.187 Uiso 1 1 calc R
H35C H -0.1621 0.1070 0.3089 0.187 Uiso 1 1 calc R
N1 N 0.3634(2) 0.40286(18) 0.37891(15) 0.0374(6) Uani 1 1 d .
N4 N 0.0255(3) 0.8184(2) 0.3260(2) 0.0612(8) Uani 1 1 d .
N3 N 0.0491(3) 0.7183(2) 0.0464(2) 0.0763(9) Uani 1 1 d .
N5 N 0.0719(2) 0.44619(19) 0.19493(16) 0.0400(6) Uani 1 1 d .
O1 O 0.6638(2) 0.65712(19) 0.19020(14) 0.0573(6) Uani 1 1 d .
O2 O 0.5755(2) 0.77766(17) 0.30035(14) 0.0516(5) Uani 1 1 d .
O3 O 0.4294(2) 0.87397(18) 0.12124(15) 0.0594(6) Uani 1 1 d .
O4 O 0.1952(2) 0.90415(18) 0.10484(16) 0.0687(7) Uani 1 1 d .
O5 O -0.0080(2) 0.55252(18) 0.31885(14) 0.0514(5) Uani 1 1 d .

loop_
_atom_site_aniso_label
_atom_site_aniso_U_11
_atom_site_aniso_U_22
_atom_site_aniso_U_33
_atom_site_aniso_U_23
_atom_site_aniso_U_13
_atom_site_aniso_U_12
C1 0.059(2) 0.048(2) 0.066(2) -0.0005(17) 0.0067(16) -0.0259(17)
C2 0.085(3) 0.053(2) 0.107(3) -0.001(2) 0.007(2) -0.042(2)
C3 0.100(3) 0.048(2) 0.101(3) -0.021(2) -0.004(3) -0.035(2)
C4 0.089(3) 0.048(2) 0.070(2) -0.0201(19) 0.006(2) -0.023(2)
C5 0.060(2) 0.0421(19) 0.058(2) -0.0083(16) 0.0043(17) -0.0207(16)
C6 0.0413(17) 0.0340(16) 0.0447(17) -0.0019(14) -0.0035(14) -0.0142(14)
C7 0.0491(18) 0.0414(17) 0.0443(18) -0.0048(14) 0.0061(14) -0.0195(15)
C8 0.0375(15) 0.0334(16) 0.0364(16) -0.0093(13) 0.0022(12) -0.0160(13)
N2 0.0316(12) 0.0302(13) 0.0355(13) -0.0027(11) -0.0050(10) -0.0136(11)
C9 0.0385(16) 0.0307(15) 0.0304(15) -0.0064(12) -0.0038(12) -0.0078(13)
C10 0.0419(17) 0.0421(17) 0.0378(17) -0.0075(14) -0.0035(13) -0.0170(15)
C11 0.0428(17) 0.0487(19) 0.0457(18) -0.0077(16) -0.0106(14) -0.0094(16)
C12 0.055(2) 0.0456(19) 0.0483(19) -0.0023(16) -0.0155(15) -0.0023(17)
C13 0.061(2) 0.0364(18) 0.0453(18) 0.0010(14) -0.0066(15) -0.0150(16)
C14 0.0434(17) 0.0330(16) 0.0358(16) -0.0075(13) -0.0007(13) -0.0111(14)
C15 0.0353(15) 0.0290(15) 0.0335(16) -0.0092(13) 0.0011(13) -0.0107(13)
C16 0.0388(18) 0.0352(17) 0.0469(18) -0.0022(15) 0.0001(15) -0.0106(15)
C17 0.072(2) 0.084(3) 0.124(3) -0.008(2) -0.019(2) -0.057(2)
C18 0.0347(15) 0.0292(15) 0.0406(16) -0.0052(13) -0.0030(13) -0.0105(13)
C19 0.051(2) 0.0346(18) 0.0470(19) -0.0046(15) -0.0102(16) -0.0084(16)
C20 0.139(4) 0.058(3) 0.145(4) 0.043(3) -0.059(3) -0.022(3)
C21 0.0351(15) 0.0336(16) 0.0426(17) -0.0092(13) -0.0053(13) -0.0097(13)
C22 0.0322(16) 0.0358(17) 0.064(2) -0.0078(16) -0.0093(15) -0.0106(15)
C23 0.0502(19) 0.0356(17) 0.060(2) -0.0062(16) -0.0171(17) -0.0113(15)
C24 0.0333(16) 0.0365(17) 0.0518(19) -0.0091(15) -0.0030(15) -0.0112(14)
C25 0.0340(15) 0.0284(15) 0.0390(16) -0.0088(12) -0.0031(12) -0.0106(13)
C26 0.0372(16) 0.0323(15) 0.0344(16) -0.0065(13) -0.0026(13) -0.0123(13)
C27 0.0446(18) 0.0428(18) 0.0448(18) -0.0091(15) 0.0012(14) -0.0176(15)
C28 0.0518(19) 0.053(2) 0.0486(19) -0.0147(16) 0.0117(15) -0.0125(17)
C29 0.072(2) 0.053(2) 0.0429(19) -0.0191(16) 0.0045(17) -0.0159(19)
C30 0.057(2) 0.0474(19) 0.0496(19) -0.0172(16) -0.0081(16) -0.0202(16)
C31 0.0397(17) 0.0374(16) 0.0426(17) -0.0080(14) -0.0057(14) -0.0103(14)
C32 0.0363(16) 0.0483(19) 0.066(2) -0.0185(16) -0.0096(15) -0.0144(15)
C33 0.0511(19) 0.048(2) 0.070(2) -0.0179(17) -0.0017(16) -0.0186(16)
C34 0.061(2) 0.069(2) 0.098(3) -0.027(2) 0.002(2) -0.037(2)
C35 0.124(4) 0.082(3) 0.199(5) -0.035(3) 0.020(4) -0.071(3)
N1 0.0428(14) 0.0325(13) 0.0402(14) -0.0024(11) 0.0011(11) -0.0178(11)
N4 0.0468(16) 0.0533(18) 0.088(2) -0.0286(16) 0.0099(15) -0.0132(14)
N3 0.092(2) 0.0619(19) 0.077(2) -0.0030(16) -0.0445(18) -0.0240(17)
N5 0.0353(13) 0.0384(14) 0.0540(15) -0.0180(12) -0.0038(11) -0.0162(11)
O1 0.0443(12) 0.0654(15) 0.0568(14) -0.0053(11) 0.0085(11) -0.0099(11)
O2 0.0483(12) 0.0463(12) 0.0687(14) -0.0127(11) -0.0048(10) -0.0243(10)
O3 0.0548(14) 0.0470(13) 0.0738(15) 0.0106(11) 0.0005(11) -0.0207(11)
O4 0.0645(15) 0.0414(13) 0.0934(17) 0.0161(12) -0.0288(13) -0.0143(12)
O5 0.0395(11) 0.0575(14) 0.0670(14) -0.0243(11) 0.0113(11) -0.0225(10)

loop_
_atom_type_symbol
_atom_type_description
_atom_type_scat_dispersion_real
_atom_type_scat_dispersion_imag
_atom_type_scat_source
C C 0.0033 0.0016 'International Tables Vol C Tables 4.2.6.8 and 6.1.1.4'
H H 0.0000 0.0000 'International Tables Vol C Tables 4.2.6.8 and 6.1.1.4'
N N 0.0061 0.0033 'International Tables Vol C Tables 4.2.6.8 and 6.1.1.4'
O O 0.0106 0.0060 'International Tables Vol C Tables 4.2.6.8 and 6.1.1.4'

loop_
_geom_angle_atom_site_label_1
_geom_angle_atom_site_label_2
_geom_angle_atom_site_label_3
_geom_angle
C2 C1 C6 119.7(3)
C2 C1 H1 120.2
C6 C1 H1 120.2
C3 C2 C1 120.4(3)
C3 C2 H2 119.8
C1 C2 H2 119.8
C4 C3 C2 120.2(3)
C4 C3 H3 119.9
C2 C3 H3 119.9
C3 C4 C5 120.0(3)
C3 C4 H4 120.0
C5 C4 H4 120.0
C6 C5 C4 120.6(3)
C6 C5 H5 119.7
C4 C5 H5 119.7
C5 C6 C1 119.0(3)
C5 C6 C7 122.7(2)
C1 C6 C7 118.4(3)
N1 C7 C6 114.1(2)
N1 C7 H7A 108.7
C6 C7 H7A 108.7
N1 C7 H7B 108.7
C6 C7 H7B 108.7
H7A C7 H7B 107.6
N1 C8 N2 102.64(19)
N1 C8 C25 115.1(2)
N2 C8 C25 110.31(19)
N1 C8 H8 109.5
N2 C8 H8 109.5
C25 C8 H8 109.5
C15 N2 C9 130.2(2)
C15 N2 C8 120.2(2)
C9 N2 C8 109.0(2)
C10 C9 C14 121.1(2)
C10 C9 N2 132.0(2)
C14 C9 N2 107.0(2)
C9 C10 C11 117.7(3)
C9 C10 H10 121.1
C11 C10 H10 121.1
C12 C11 C10 121.0(3)
C12 C11 H11 119.5
C10 C11 H11 119.5
C11 C12 C13 121.4(3)
C11 C12 H12 119.3
C13 C12 H12 119.3
C14 C13 C12 117.6(3)
C14 C13 H13 121.2
C12 C13 H13 121.2
C13 C14 C9 121.2(3)
C13 C14 N1 128.8(3)
C9 C14 N1 110.0(2)
N2 C15 C18 123.8(2)
N2 C15 C16 116.0(2)
C18 C15 C16 120.2(2)
O1 C16 O2 126.7(3)
O1 C16 C15 122.7(3)
O2 C16 C15 110.6(2)
O2 C17 H17A 109.5
O2 C17 H17B 109.5
H17A C17 H17B 109.5
O2 C17 H17C 109.5
H17A C17 H17C 109.5
H17B C17 H17C 109.5
C15 C18 C19 119.3(2)
C15 C18 C21 119.6(2)
C19 C18 C21 120.9(2)
O3 C19 O4 123.8(3)
O3 C19 C18 124.9(3)
O4 C19 C18 111.3(3)
O4 C20 H20A 109.5
O4 C20 H20B 109.5
H20A C20 H20B 109.5
O4 C20 H20C 109.5
H20A C20 H20C 109.5
H20B C20 H20C 109.5
C23 C21 C22 108.6(2)
C23 C21 C18 113.1(2)
C22 C21 C18 107.1(2)
C23 C21 C25 106.8(2)
C22 C21 C25 111.5(2)
C18 C21 C25 109.9(2)
N4 C22 C21 173.4(3)
N3 C23 C21 175.5(3)
O5 C24 N5 127.1(2)
O5 C24 C25 125.3(2)
N5 C24 C25 107.6(2)
C26 C25 C8 115.7(2)
C26 C25 C24 102.8(2)
C8 C25 C24 112.5(2)
C26 C25 C21 112.7(2)
C8 C25 C21 106.2(2)
C24 C25 C21 106.6(2)
C27 C26 C31 119.1(2)
C27 C26 C25 133.0(2)
C31 C26 C25 107.9(2)
C26 C27 C28 118.8(3)
C26 C27 H27 120.6
C28 C27 H27 120.6
C29 C28 C27 121.0(3)
C29 C28 H28 119.5
C27 C28 H28 119.5
C28 C29 C30 121.1(3)
C28 C29 H29 119.5
C30 C29 H29 119.5
C31 C30 C29 117.6(3)
C31 C30 H30 121.2
C29 C30 H30 121.2
C30 C31 C26 122.4(3)
C30 C31 N5 127.4(3)
C26 C31 N5 110.2(2)
N5 C32 C33 114.0(2)
N5 C32 H32A 108.7
C33 C32 H32A 108.7
N5 C32 H32B 108.7
C33 C32 H32B 108.7
H32A C32 H32B 107.6
C32 C33 C34 111.1(3)
C32 C33 H33A 109.4
C34 C33 H33A 109.4
C32 C33 H33B 109.4
C34 C33 H33B 109.4
H33A C33 H33B 108.0
C35 C34 C33 113.8(3)
C35 C34 H34A 108.8
C33 C34 H34A 108.8
C35 C34 H34B 108.8
C33 C34 H34B 108.8
H34A C34 H34B 107.7
C34 C35 H35A 109.5
C34 C35 H35B 109.5
H35A C35 H35B 109.5
C34 C35 H35C 109.5
H35A C35 H35C 109.5
H35B C35 H35C 109.5
C14 N1 C8 109.2(2)
C14 N1 C7 120.0(2)
C8 N1 C7 120.2(2)
C24 N5 C31 111.1(2)
C24 N5 C32 123.8(2)
C31 N5 C32 125.0(2)
C16 O2 C17 115.0(2)
C19 O4 C20 114.0(3)

loop_
_geom_bond_atom_site_label_1
_geom_bond_atom_site_label_2
_geom_bond_distance
C1 C2 1.379(4)
C1 C6 1.385(4)
C1 H1 0.9300
C2 C3 1.362(5)
C2 H2 0.9300
C3 C4 1.355(5)
C3 H3 0.9300
C4 C5 1.379(4)
C4 H4 0.9300
C5 C6 1.369(4)
C5 H5 0.9300
C6 C7 1.513(4)
C7 N1 1.460(3)
C7 H7A 0.9700
C7 H7B 0.9700
C8 N1 1.449(3)
C8 N2 1.479(3)
C8 C25 1.525(3)
C8 H8 0.9800
N2 C15 1.353(3)
N2 C9 1.423(3)
C9 C10 1.378(3)
C9 C14 1.391(4)
C10 C11 1.390(4)
C10 H10 0.9300
C11 C12 1.369(4)
C11 H11 0.9300
C12 C13 1.396(4)
C12 H12 0.9300
C13 C14 1.370(4)
C13 H13 0.9300
C14 N1 1.396(3)
C15 C18 1.354(3)
C15 C16 1.509(4)
C16 O1 1.198(3)
C16 O2 1.331(3)
C17 O2 1.454(3)
C17 H17A 0.9600
C17 H17B 0.9600
C17 H17C 0.9600
C18 C19 1.470(4)
C18 C21 1.527(3)
C19 O3 1.207(3)
C19 O4 1.329(3)
C20 O4 1.462(4)
C20 H20A 0.9600
C20 H20B 0.9600
C20 H20C 0.9600
C21 C23 1.484(4)
C21 C22 1.497(4)
C21 C25 1.585(3)
C22 N4 1.138(3)
C23 N3 1.128(3)
C24 O5 1.219(3)
C24 N5 1.355(3)
C24 C25 1.547(4)
C25 C26 1.499(3)
C26 C27 1.384(3)
C26 C31 1.397(3)
C27 C28 1.388(4)
C27 H27 0.9300
C28 C29 1.380(4)
C28 H28 0.9300
C29 C30 1.382(4)
C29 H29 0.9300
C30 C31 1.376(4)
C30 H30 0.9300
C31 N5 1.410(3)
C32 N5 1.466(3)
C32 C33 1.509(4)
C32 H32A 0.9700
C32 H32B 0.9700
C33 C34 1.521(4)
C33 H33A 0.9700
C33 H33B 0.9700
C34 C35 1.508(5)
C34 H34A 0.9700
C34 H34B 0.9700
C35 H35A 0.9600
C35 H35B 0.9600
C35 H35C 0.9600
